data_9009431
loop_
_publ_author_name
'Voronkov, A. A.'
'Zhdanova, T. A.'
'Pyatenko, Y. A.'

_publ_section_title
;Refinement of the structure of vlasovite Na2ZrSi4O11 and some characteristics
 of the composition and structure of the zirconosilicates
;
_journal_name_full Kristallografiya
_journal_page_first 252
_journal_page_last 259
_journal_volume 19
_journal_year 1974
_chemical_formula_sum 'Na2 O11 Si4 Zr'
_chemical_name_mineral Vlasovite
_space_group_IT_number 15
_symmetry_space_group_name_Hall '-C 2yc'
_symmetry_space_group_name_H-M 'C 1 2/c 1'
_cell_angle_alpha 90
_cell_angle_beta 100.40
_cell_angle_gamma 90
_cell_length_a 10.98
_cell_length_b 10.00
_cell_length_c 8.52
_cell_formula_units_Z 4
_cell_volume 920.127
_database_code_amcsd 0014182
_exptl_crystal_density_diffrn 3.072
_cod_original_formula_sum 'Na2 Zr Si4 O11'
_cod_database_code 9009431

loop_
_space_group_symop_operation_xyz
x,y,z
1/2+x,1/2+y,z
x,-y,1/2+z
1/2+x,1/2-y,1/2+z
-x,y,1/2-z
1/2-x,1/2+y,1/2-z
-x,-y,-z
1/2-x,1/2-y,-z

loop_
_atom_site_label
_atom_site_fract_x
_atom_site_fract_y
_atom_site_fract_z
_atom_site_U_iso_or_equiv
Na1 0.00000 0.07500 0.75000 0.04306
Na2 0.00000 0.39500 0.75000 0.06459
Zr 0.25000 0.25000 0.00000 0.02406
Si1 0.26370 0.07220 0.63850 0.01773
Si2 0.04980 0.21780 0.42720 0.01773
O1 0.00000 0.16000 0.25000 0.02786
O2 0.14300 0.10600 0.50500 0.03420
O3 0.11500 0.35800 0.41900 0.03926
O4 0.05600 0.23000 0.97100 0.02406
O5 0.24200 0.13400 0.80100 0.02913
O6 0.28700 0.08400 0.14500 0.02913

loop_
_cod_related_entry_id
_cod_related_entry_database
_cod_related_entry_code
1 AMCSD 0014182
